data_7018934
loop_
_publ_author_name
'Liu, Dongsheng'
'Sui, Yan'
'Wang, Tianwei'
'Huang, Changcang'
'Chen, Jianzhong'
'You, Xiaozeng'

_publ_section_title
;
 Two isomorphous Mn(ii) and Co(ii) 5-amino-tetrazolate coordination
 polymers with magnetic \D-chains: crystal structures and magnetic
 properties.
;
_journal_issue 17
_journal_name_full 'Dalton transactions (Cambridge, England : 2003)'
_journal_page_first 5301
_journal_page_last 5306
_journal_paper_doi 10.1039/c2dt12495e
_journal_volume 41
_journal_year 2012
_chemical_formula_moiety '2(C13 H13 Co2 N7 O6), (H2 O)'
_chemical_formula_sum 'C26 H28 Co4 N14 O13'
_chemical_formula_weight 980.34
_space_group_IT_number 14
_symmetry_cell_setting monoclinic
_symmetry_space_group_name_Hall '-P 2yn'
_symmetry_space_group_name_H-M 'P 1 21/n 1'
_atom_sites_solution_hydrogens geom
_atom_sites_solution_primary direct
_atom_sites_solution_secondary difmap
_audit_creation_method SHELXL-97
_audit_update_record
;
2012-01-31 # Formatted by publCIF
;
_cell_angle_alpha 90.00
_cell_angle_beta 90.35(3)
_cell_angle_gamma 90.00
_cell_formula_units_Z 2
_cell_length_a 9.913(2)
_cell_length_b 6.6138(13)
_cell_length_c 25.912(5)
_cell_measurement_reflns_used 25
_cell_measurement_temperature 298(2)
_cell_measurement_theta_max 18
_cell_measurement_theta_min 12
_cell_volume 1698.8(6)
_computing_cell_refinement CrystalClear
_computing_data_collection 'CrystalClear (Rigaku, 2002)'
_computing_data_reduction CrystalClear
_computing_molecular_graphics SHELXTL
_computing_publication_material SHELXTL
_computing_structure_refinement SHELXTL
_computing_structure_solution 'SHELXTL (Siemens, 1994)'
_diffrn_ambient_temperature 298(2)
_diffrn_measured_fraction_theta_full 0.997
_diffrn_measured_fraction_theta_max 0.997
_diffrn_measurement_device_type 'Rigaku Mercury CCD area-detector'
_diffrn_measurement_method \w
_diffrn_radiation_monochromator graphite
_diffrn_radiation_source 'fine-focus sealed tube'
_diffrn_radiation_type MoK\a
_diffrn_radiation_wavelength 0.71073
_diffrn_reflns_av_R_equivalents 0.0482
_diffrn_reflns_av_sigmaI/netI 0.0425
_diffrn_reflns_limit_h_max 12
_diffrn_reflns_limit_h_min -12
_diffrn_reflns_limit_k_max 7
_diffrn_reflns_limit_k_min -8
_diffrn_reflns_limit_l_max 32
_diffrn_reflns_limit_l_min -29
_diffrn_reflns_number 12630
_diffrn_reflns_theta_full 26.37
_diffrn_reflns_theta_max 26.37
_diffrn_reflns_theta_min 3.46
_diffrn_standards_decay_% 0
_diffrn_standards_interval_time None
_diffrn_standards_number None
_exptl_absorpt_coefficient_mu 2.008
_exptl_absorpt_correction_T_max 0.688
_exptl_absorpt_correction_T_min 0.619
_exptl_absorpt_correction_type multi-scan
_exptl_absorpt_process_details 'RAPID AUTO (Rigaku Corporation, 1998)'
_exptl_crystal_colour 'Orange red'
_exptl_crystal_density_diffrn 1.917
_exptl_crystal_density_method 'not measured'
_exptl_crystal_description Lamellar
_exptl_crystal_F_000 988
_exptl_crystal_size_max 0.26
_exptl_crystal_size_mid 0.20
_exptl_crystal_size_min 0.18
_refine_diff_density_max 0.537
_refine_diff_density_min -0.435
_refine_diff_density_rms 0.089
_refine_ls_extinction_method none
_refine_ls_goodness_of_fit_ref 1.072
_refine_ls_hydrogen_treatment mixed
_refine_ls_matrix_type full
_refine_ls_number_parameters 288
_refine_ls_number_reflns 3470
_refine_ls_number_restraints 7
_refine_ls_restrained_S_all 1.071
_refine_ls_R_factor_all 0.0573
_refine_ls_R_factor_gt 0.0520
_refine_ls_shift/su_max 0.006
_refine_ls_shift/su_mean 0.000
_refine_ls_structure_factor_coef Fsqd
_refine_ls_weighting_details 'calc w=1/[\s^2^(Fo^2^)+(0.0928P)^2^+3.7056P] where P=(Fo^2^+2Fc^2^)/3'
_refine_ls_weighting_scheme calc
_refine_ls_wR_factor_gt 0.1571
_refine_ls_wR_factor_ref 0.1619
_reflns_number_gt 3248
_reflns_number_total 3470
_reflns_threshold_expression >2sigma(I)
_cod_data_source_file c2dt12495e.txt
_cod_data_source_block complex2Co
_cod_original_sg_symbol_H-M P21/n
_cod_database_code 7018934

loop_
_symmetry_equiv_pos_as_xyz
'x, y, z'
'-x+1/2, y+1/2, -z+1/2'
'-x, -y, -z'
'x-1/2, -y-1/2, z-1/2'

loop_
_atom_site_label
_atom_site_type_symbol
_atom_site_fract_x
_atom_site_fract_y
_atom_site_fract_z
_atom_site_U_iso_or_equiv
_atom_site_adp_type
_atom_site_occupancy
_atom_site_symmetry_multiplicity
_atom_site_calc_flag
_atom_site_refinement_flags
Co1 Co 0.37731(5) 0.43094(8) 0.13563(2) 0.0176(2) Uani 1 1 d .
Co2 Co 0.25031(5) 0.18089(8) 0.25035(2) 0.0171(2) Uani 1 1 d .
OW1 O 0.4425(3) 0.4401(5) 0.06101(12) 0.0302(8) Uani 1 1 d D
OW2 O -0.1974(8) 0.9997(11) -0.0187(3) 0.0394(17) Uani 0.50 1 d PD
O1 O 0.3375(3) 0.4300(4) 0.21570(11) 0.0172(6) Uani 1 1 d D
O2 O 1.0587(3) 0.6011(5) 0.22277(13) 0.0258(7) Uani 1 1 d .
O3 O 1.0571(3) 0.2612(5) 0.22529(13) 0.0268(7) Uani 1 1 d .
O4 O -0.2727(4) 0.6233(6) 0.01939(15) 0.0438(10) Uani 1 1 d .
O5 O -0.3076(3) 0.3088(6) 0.04521(14) 0.0379(9) Uani 1 1 d .
N1 N 0.5944(4) 0.4296(5) 0.16118(15) 0.0235(8) Uani 1 1 d .
N2 N 0.1676(4) 0.4397(6) 0.10495(15) 0.0240(8) Uani 1 1 d .
N3 N 0.3716(3) 0.0988(5) 0.13993(13) 0.0187(8) Uani 1 1 d .
N4 N 0.2979(3) 0.0292(5) 0.18031(14) 0.0203(7) Uani 1 1 d .
N5 N 0.2986(3) -0.1664(5) 0.18012(14) 0.0209(7) Uani 1 1 d .
N6 N 0.3723(3) -0.2369(5) 0.14032(13) 0.0197(8) Uani 1 1 d .
N7 N 0.5002(5) -0.0717(7) 0.07539(19) 0.0370(11) Uani 1 1 d .
C1 C 1.0045(4) 0.4303(6) 0.21696(16) 0.0197(9) Uani 1 1 d .
C2 C 0.8610(4) 0.4315(6) 0.19768(17) 0.0205(9) Uani 1 1 d .
C3 C 0.8009(5) 0.6059(7) 0.1797(2) 0.0289(10) Uani 1 1 d .
H3 H 0.8483 0.7273 0.1796 0.035 Uiso 1 1 calc R
C4 C 0.6694(4) 0.5983(7) 0.1619(2) 0.0299(11) Uani 1 1 d .
H4 H 0.6306 0.7172 0.1497 0.036 Uiso 1 1 calc R
C5 C 0.6550(4) 0.2609(7) 0.1786(2) 0.0306(11) Uani 1 1 d .
H5 H 0.6061 0.1409 0.1782 0.037 Uiso 1 1 calc R
C6 C 0.7858(4) 0.2562(7) 0.1969(2) 0.0305(11) Uani 1 1 d .
H6 H 0.8231 0.1355 0.2087 0.037 Uiso 1 1 calc R
C7 C 0.1154(5) 0.6097(8) 0.08499(19) 0.0315(11) Uani 1 1 d .
H7 H 0.1680 0.7262 0.0860 0.038 Uiso 1 1 calc R
C8 C -0.0121(5) 0.6227(8) 0.06295(19) 0.0315(11) Uani 1 1 d .
H8 H -0.0427 0.7444 0.0492 0.038 Uiso 1 1 calc R
C9 C -0.0929(5) 0.4533(7) 0.06158(17) 0.0260(10) Uani 1 1 d .
C10 C -0.2352(5) 0.4632(8) 0.03990(18) 0.0290(10) Uani 1 1 d .
C11 C -0.0402(5) 0.2752(8) 0.08083(19) 0.0317(11) Uani 1 1 d .
H11 H -0.0906 0.1567 0.0795 0.038 Uiso 1 1 calc R
C12 C 0.0884(5) 0.2739(8) 0.10222(19) 0.0298(10) Uani 1 1 d .
H12 H 0.1218 0.1528 0.1153 0.036 Uiso 1 1 calc R
C13 C 0.4157(4) -0.0691(6) 0.11625(17) 0.0196(9) Uani 1 1 d .
H1 H 0.412(3) 0.439(8) 0.2299(19) 0.035(16) Uiso 1 1 d D
H13 H 0.389(3) 0.415(7) 0.0373(12) 0.027(14) Uiso 1 1 d D
H14 H 0.5199(16) 0.412(7) 0.0517(15) 0.022(13) Uiso 1 1 d D
H15 H -0.274(3) 0.984(16) -0.030(3) 0.026 Uiso 0.50 1 d PD
H16 H -0.202(8) 1.054(13) 0.0099(17) 0.026 Uiso 0.50 1 d PD
H10 H 0.515(7) -0.214(13) 0.059(3) 0.09(3) Uiso 1 1 d .
H9 H 0.535(6) 0.025(10) 0.066(2) 0.048(19) Uiso 1 1 d .

loop_
_atom_site_aniso_label
_atom_site_aniso_U_11
_atom_site_aniso_U_22
_atom_site_aniso_U_33
_atom_site_aniso_U_23
_atom_site_aniso_U_13
_atom_site_aniso_U_12
Co1 0.0154(3) 0.0162(3) 0.0213(3) 0.0006(2) -0.0022(2) 0.0008(2)
Co2 0.0144(3) 0.0137(3) 0.0232(3) 0.0006(2) -0.0018(2) 0.0009(2)
OW1 0.0163(16) 0.051(2) 0.0236(17) 0.0001(14) -0.0036(13) 0.0039(15)
OW2 0.062(5) 0.023(3) 0.033(4) -0.008(3) 0.015(3) -0.002(4)
O1 0.0121(13) 0.0177(15) 0.0218(14) -0.0034(11) -0.0024(11) -0.0001(11)
O2 0.0146(14) 0.0245(17) 0.0382(18) -0.0011(14) -0.0086(13) -0.0018(12)
O3 0.0178(15) 0.0237(16) 0.0387(19) 0.0012(14) -0.0060(13) 0.0030(13)
O4 0.0313(19) 0.048(2) 0.052(2) 0.014(2) -0.0198(17) -0.0023(17)
O5 0.0207(16) 0.041(2) 0.052(2) 0.0000(17) -0.0048(15) 0.0017(15)
N1 0.0175(18) 0.027(2) 0.0262(19) -0.0007(15) -0.0043(14) -0.0009(15)
N2 0.0137(17) 0.031(2) 0.028(2) -0.0007(15) -0.0025(14) 0.0013(15)
N3 0.0162(17) 0.0202(19) 0.0197(17) 0.0005(14) -0.0008(13) -0.0013(13)
N4 0.0193(17) 0.0167(17) 0.0249(18) 0.0022(14) -0.0034(14) 0.0004(14)
N5 0.0211(17) 0.0162(18) 0.0255(18) 0.0006(14) -0.0001(14) 0.0007(14)
N6 0.0203(17) 0.0180(18) 0.0207(18) -0.0027(14) 0.0026(14) -0.0011(14)
N7 0.047(3) 0.024(2) 0.040(3) 0.0004(19) 0.020(2) 0.000(2)
C1 0.0142(19) 0.026(2) 0.019(2) -0.0011(16) -0.0032(15) 0.0041(17)
C2 0.0134(19) 0.026(2) 0.022(2) -0.0015(16) -0.0025(16) 0.0014(16)
C3 0.019(2) 0.023(2) 0.045(3) 0.003(2) -0.0066(19) -0.0001(18)
C4 0.017(2) 0.028(3) 0.045(3) 0.004(2) -0.0077(19) 0.0047(18)
C5 0.021(2) 0.022(2) 0.049(3) 0.003(2) -0.010(2) -0.0038(18)
C6 0.020(2) 0.026(2) 0.045(3) 0.006(2) -0.012(2) -0.0020(19)
C7 0.028(2) 0.028(3) 0.038(3) 0.004(2) -0.009(2) -0.003(2)
C8 0.025(2) 0.036(3) 0.034(3) 0.008(2) -0.0090(19) 0.003(2)
C9 0.024(2) 0.033(3) 0.021(2) -0.0020(18) -0.0043(17) 0.0072(19)
C10 0.022(2) 0.039(3) 0.027(2) -0.002(2) -0.0043(18) 0.003(2)
C11 0.024(2) 0.035(3) 0.036(3) -0.002(2) -0.0081(19) -0.003(2)
C12 0.026(2) 0.028(2) 0.035(3) 0.001(2) -0.0109(19) 0.0008(19)
C13 0.020(2) 0.017(2) 0.022(2) -0.0026(16) -0.0028(16) 0.0008(16)

loop_
_atom_type_symbol
_atom_type_description
_atom_type_scat_dispersion_real
_atom_type_scat_dispersion_imag
_atom_type_scat_source
C C 0.0033 0.0016 'International Tables Vol C Tables 4.2.6.8 and 6.1.1.4'
H H 0.0000 0.0000 'International Tables Vol C Tables 4.2.6.8 and 6.1.1.4'
N N 0.0061 0.0033 'International Tables Vol C Tables 4.2.6.8 and 6.1.1.4'
O O 0.0106 0.0060 'International Tables Vol C Tables 4.2.6.8 and 6.1.1.4'
Co Co 0.3494 0.9721 'International Tables Vol C Tables 4.2.6.8 and 6.1.1.4'

loop_
_geom_angle_atom_site_label_1
_geom_angle_atom_site_label_2
_geom_angle_atom_site_label_3
_geom_angle
_geom_angle_site_symmetry_1
_geom_angle_site_symmetry_3
OW1 Co1 O1 172.17(12) . .
OW1 Co1 N3 94.92(14) . .
O1 Co1 N3 86.69(12) . .
OW1 Co1 N6 91.73(14) . 1_565
O1 Co1 N6 86.81(11) . 1_565
N3 Co1 N6 173.31(13) . 1_565
OW1 Co1 N2 87.78(13) . .
O1 Co1 N2 99.87(13) . .
N3 Co1 N2 91.13(13) . .
N6 Co1 N2 88.42(13) 1_565 .
OW1 Co1 N1 88.35(13) . .
O1 Co1 N1 83.97(13) . .
N3 Co1 N1 90.35(13) . .
N6 Co1 N1 90.54(13) 1_565 .
N2 Co1 N1 175.96(14) . .
O1 Co2 O1 179.38(7) . 2_545
O1 Co2 O2 88.03(12) . 2_645
O1 Co2 O2 92.20(12) 2_545 2_645
O1 Co2 O3 92.72(12) . 1_455
O1 Co2 O3 87.07(12) 2_545 1_455
O2 Co2 O3 178.57(13) 2_645 1_455
O1 Co2 N5 95.03(13) . 2
O1 Co2 N5 85.53(13) 2_545 2
O2 Co2 N5 92.78(13) 2_645 2
O3 Co2 N5 85.93(13) 1_455 2
O1 Co2 N4 84.82(12) . .
O1 Co2 N4 94.61(13) 2_545 .
O2 Co2 N4 87.70(13) 2_645 .
O3 Co2 N4 93.59(13) 1_455 .
N5 Co2 N4 179.49(13) 2 .
Co1 OW1 H13 119(3) . .
Co1 OW1 H14 125(3) . .
H13 OW1 H14 109.4(18) . .
H15 OW2 H16 109.3(19) . .
Co2 O1 Co2 106.01(13) . 2
Co2 O1 Co1 120.63(13) . .
Co2 O1 Co1 119.70(13) 2 .
Co2 O1 H1 104(4) . .
Co2 O1 H1 97(4) 2 .
Co1 O1 H1 105(4) . .
C1 O2 Co2 130.9(3) . 2_655
C1 O3 Co2 131.4(3) . 1_655
C4 N1 C5 116.0(4) . .
C4 N1 Co1 122.1(3) . .
C5 N1 Co1 121.8(3) . .
C7 N2 C12 116.0(4) . .
C7 N2 Co1 121.2(3) . .
C12 N2 Co1 122.7(3) . .
C13 N3 N4 104.4(3) . .
C13 N3 Co1 142.5(3) . .
N4 N3 Co1 113.0(3) . .
N5 N4 N3 109.5(3) . .
N5 N4 Co2 118.4(3) . .
N3 N4 Co2 128.3(3) . .
N4 N5 N6 110.5(3) . .
N4 N5 Co2 118.1(3) . 2_545
N6 N5 Co2 127.7(3) . 2_545
C13 N6 N5 104.2(3) . .
C13 N6 Co1 142.3(3) . 1_545
N5 N6 Co1 113.5(3) . 1_545
C13 N7 H10 115(4) . .
C13 N7 H9 121(5) . .
H10 N7 H9 123(6) . .
O3 C1 O2 127.1(4) . .
O3 C1 C2 117.0(4) . .
O2 C1 C2 115.9(4) . .
C3 C2 C6 117.8(4) . .
C3 C2 C1 121.5(4) . .
C6 C2 C1 120.7(4) . .
C2 C3 C4 119.2(4) . .
C2 C3 H3 120.4 . .
C4 C3 H3 120.4 . .
N1 C4 C3 123.9(4) . .
N1 C4 H4 118.1 . .
C3 C4 H4 118.1 . .
N1 C5 C6 123.5(4) . .
N1 C5 H5 118.2 . .
C6 C5 H5 118.2 . .
C5 C6 C2 119.5(4) . .
C5 C6 H6 120.2 . .
C2 C6 H6 120.2 . .
N2 C7 C8 124.0(5) . .
N2 C7 H7 118.0 . .
C8 C7 H7 118.0 . .
C9 C8 C7 119.3(5) . .
C9 C8 H8 120.4 . .
C7 C8 H8 120.4 . .
C8 C9 C11 117.8(4) . .
C8 C9 C10 120.9(4) . .
C11 C9 C10 121.3(4) . .
O4 C10 O5 124.8(4) . .
O4 C10 C9 118.1(4) . .
O5 C10 C9 117.1(4) . .
C9 C11 C12 119.6(5) . .
C9 C11 H11 120.2 . .
C12 C11 H11 120.2 . .
N2 C12 C11 123.3(4) . .
N2 C12 H12 118.4 . .
C11 C12 H12 118.4 . .
N3 C13 N6 111.4(4) . .
N3 C13 N7 124.9(4) . .
N6 C13 N7 123.6(4) . .

loop_
_geom_bond_atom_site_label_1
_geom_bond_atom_site_label_2
_geom_bond_distance
_geom_bond_site_symmetry_2
Co1 OW1 2.043(3) .
Co1 O1 2.114(3) .
Co1 N3 2.200(4) .
Co1 N6 2.201(4) 1_565
Co1 N2 2.222(4) .
Co1 N1 2.247(4) .
Co2 O1 2.068(3) .
Co2 O1 2.073(3) 2_545
Co2 O2 2.081(3) 2_645
Co2 O3 2.088(3) 1_455
Co2 N5 2.124(4) 2
Co2 N4 2.129(4) .
OW1 H13 0.827(10) .
OW1 H14 0.827(10) .
OW2 H15 0.825(10) .
OW2 H16 0.826(10) .
O1 Co2 2.073(3) 2
O1 H1 0.825(10) .
O2 C1 1.260(5) .
O2 Co2 2.081(3) 2_655
O3 C1 1.252(5) .
O3 Co2 2.088(3) 1_655
O4 C10 1.241(6) .
O5 C10 1.256(6) .
N1 C4 1.341(6) .
N1 C5 1.344(6) .
N2 C7 1.340(6) .
N2 C12 1.350(6) .
N3 C13 1.343(5) .
N3 N4 1.360(5) .
N4 N5 1.294(5) .
N5 N6 1.351(5) .
N5 Co2 2.124(4) 2_545
N6 C13 1.345(5) .
N6 Co1 2.201(4) 1_545
N7 C13 1.354(6) .
N7 H10 1.05(8) .
N7 H9 0.77(7) .
C1 C2 1.505(5) .
C2 C3 1.378(6) .
C2 C6 1.379(6) .
C3 C4 1.380(6) .
C3 H3 0.9300 .
C4 H4 0.9300 .
C5 C6 1.378(6) .
C5 H5 0.9300 .
C6 H6 0.9300 .
C7 C8 1.386(6) .
C7 H7 0.9300 .
C8 C9 1.377(7) .
C8 H8 0.9300 .
C9 C11 1.381(7) .
C9 C10 1.517(6) .
C11 C12 1.387(6) .
C11 H11 0.9300 .
C12 H12 0.9300 .
